data_7057086
loop_
_publ_author_name
'Shmakova, Alexandra A.'
'Akhmetova, Maria M.'
'Volchek, Victoria V.'
'Romanova, Tamara E.'
'Korolkov, Ilya'
'Sheven, Dmitri G.'
'Adonin, Sergey A.'
'Abramov, Pavel A.'
'Sokolov, Maxim N.'

_publ_section_title
;
 A HPLC-ICP-AES technique for the screening of [XW11NbO40]n&#x2212;
 aqueous solutions
;
_journal_issue 10
_journal_name_full 'New Journal of Chemistry'
_journal_page_first 7940
_journal_paper_doi 10.1039/C7NJ04702A
_journal_volume 42
_journal_year 2018
_chemical_formula_sum 'C27 H33 N11 Ni2 O41 P W12'
_chemical_formula_weight 3522.23
_space_group_crystal_system monoclinic
_space_group_IT_number 14
_space_group_name_Hall '-P 2yn'
_space_group_name_H-M_alt 'P 1 21/n 1'
_symmetry_space_group_name_Hall '-P 2yn'
_symmetry_space_group_name_H-M 'P 1 21/n 1'
_atom_sites_solution_hydrogens geom
_atom_sites_solution_primary direct
_atom_sites_solution_secondary difmap
_audit_creation_method SHELXL-2017/1
_audit_update_record
;
2017-11-28 deposited with the CCDC.
2018-03-01 downloaded from the CCDC.
;
_cell_angle_alpha 90
_cell_angle_beta 105.190(6)
_cell_angle_gamma 90
_cell_formula_units_Z 2
_cell_length_a 12.6148(8)
_cell_length_b 14.6506(7)
_cell_length_c 19.8436(12)
_cell_measurement_reflns_used 3622
_cell_measurement_temperature 130(2)
_cell_measurement_theta_max 27.0190
_cell_measurement_theta_min 3.5150
_cell_volume 3539.3(4)
_computing_cell_refinement 'CrysAlisPro 1.171.38.41 (Rigaku OD, 2015)'
_computing_data_collection 'CrysAlisPro 1.171.38.41 (Rigaku OD, 2015)'
_computing_data_reduction 'CrysAlisPro 1.171.38.41 (Rigaku OD, 2015)'
_computing_molecular_graphics 'ShelXle (H\"ubschle, 2011)'
_computing_publication_material 'CIFTAB-2014 (Sheldrick, 2014)'
_computing_structure_refinement 'SHELXL-2014 (Sheldrick, 2014)'
_computing_structure_solution 'SHELXS-2014 (Sheldrick, 2014)'
_diffrn_ambient_temperature 130(2)
_diffrn_detector 'CCD plate'
_diffrn_detector_area_resol_mean 10.6168
_diffrn_detector_type AtlasS2
_diffrn_measured_fraction_theta_full 0.998
_diffrn_measured_fraction_theta_max 0.998
_diffrn_measurement_device 'four-circle diffractometer'
_diffrn_measurement_device_type 'New Xcalibur, AtlasS2'
_diffrn_measurement_method '\w scans'
_diffrn_radiation_monochromator graphite
_diffrn_radiation_probe x-ray
_diffrn_radiation_source 'fine-focus sealed tube'
_diffrn_radiation_type MoK\a
_diffrn_radiation_wavelength 0.71073
_diffrn_reflns_av_R_equivalents 0.1141
_diffrn_reflns_av_unetI/netI 0.1126
_diffrn_reflns_Laue_measured_fraction_full 0.998
_diffrn_reflns_Laue_measured_fraction_max 0.998
_diffrn_reflns_limit_h_max 15
_diffrn_reflns_limit_h_min -15
_diffrn_reflns_limit_k_max 17
_diffrn_reflns_limit_k_min -16
_diffrn_reflns_limit_l_max 22
_diffrn_reflns_limit_l_min -23
_diffrn_reflns_number 27962
_diffrn_reflns_point_group_measured_fraction_full 0.998
_diffrn_reflns_point_group_measured_fraction_max 0.998
_diffrn_reflns_theta_full 25.026
_diffrn_reflns_theta_max 25.026
_diffrn_reflns_theta_min 3.336
_diffrn_source 'sealed X-ray tube'
_exptl_absorpt_coefficient_mu 20.040
_exptl_absorpt_correction_T_max 1.00000
_exptl_absorpt_correction_T_min 0.32053
_exptl_absorpt_correction_type multi-scan
_exptl_absorpt_process_details
;
CrysAlisPro 1.171.38.41 (Rigaku Oxford Diffraction, 2015)
Empirical absorption correction using spherical harmonics,
implemented in SCALE3 ABSPACK scaling algorithm.
;
_exptl_crystal_colour dark-blue
_exptl_crystal_density_diffrn 3.305
_exptl_crystal_description block
_exptl_crystal_F_000 3118
_exptl_crystal_size_max 0.150
_exptl_crystal_size_mid 0.100
_exptl_crystal_size_min 0.080
_refine_diff_density_max 2.562
_refine_diff_density_min -2.347
_refine_diff_density_rms 0.416
_refine_ls_extinction_method none
_refine_ls_goodness_of_fit_ref 1.062
_refine_ls_hydrogen_treatment constr
_refine_ls_matrix_type full
_refine_ls_number_parameters 414
_refine_ls_number_reflns 6230
_refine_ls_number_restraints 78
_refine_ls_restrained_S_all 1.056
_refine_ls_R_factor_all 0.1289
_refine_ls_R_factor_gt 0.0735
_refine_ls_shift/su_max 0.001
_refine_ls_shift/su_mean 0.000
_refine_ls_structure_factor_coef Fsqd
_refine_ls_weighting_details 'w=1/[\s^2^(Fo^2^)+(0.0581P)^2^+97.5865P] where P=(Fo^2^+2Fc^2^)/3'
_refine_ls_weighting_scheme calc
_refine_ls_wR_factor_gt 0.1623
_refine_ls_wR_factor_ref 0.1819
_reflns_Friedel_coverage 0.000
_reflns_number_gt 3763
_reflns_number_total 6230
_reflns_threshold_expression >2\s(I)
_cod_data_source_file c7nj04702a2.cif
_cod_data_source_block 1_a
_cod_depositor_comments 'Adding full bibliography for 7057085--7057086.cif.'
_cod_database_code 7057086
_shelx_shelxl_version_number 2017/1
_shelx_space_group_comment
;
The symmetry employed for this shelxl refinement is uniquely defined
by the following loop, which should always be used as a source of
symmetry information in preference to the above space-group names.
They are only intended as comments.
;
_shelx_estimated_absorpt_t_min 0.153
_shelx_estimated_absorpt_t_max 0.297

loop_
_space_group_symop_operation_xyz
'x, y, z'
'-x+1/2, y+1/2, -z+1/2'
'-x, -y, -z'
'x-1/2, -y-1/2, z-1/2'

loop_
_atom_site_label
_atom_site_type_symbol
_atom_site_fract_x
_atom_site_fract_y
_atom_site_fract_z
_atom_site_U_iso_or_equiv
_atom_site_adp_type
_atom_site_occupancy
_atom_site_site_symmetry_order
_atom_site_calc_flag
_atom_site_refinement_flags_posn
_atom_site_refinement_flags_adp
_atom_site_refinement_flags_occupancy
_atom_site_disorder_assembly
_atom_site_disorder_group
O1 O 0.1432(18) 0.8099(13) 0.3890(11) 0.056(6) Uani 1 1 d . . . . .
O2 O 0.2640(19) 0.8733(14) 0.5222(12) 0.064(6) Uani 1 1 d . U . . .
O3 O 0.2913(18) 0.8310(14) 0.6615(11) 0.061(7) Uani 1 1 d . . . . .
O4 O 0.4902(16) 0.9233(12) 0.6749(12) 0.055(6) Uani 1 1 d . . . . .
O5 O 0.3092(16) 1.0740(13) 0.3368(12) 0.056(6) Uani 1 1 d . . . . .
O6 O 0.4912(18) 1.3552(11) 0.4839(10) 0.049(5) Uani 1 1 d . . . . .
O7 O 0.5157(16) 0.8983(13) 0.3321(12) 0.053(6) Uani 1 1 d . . . . .
O8 O 0.2806(15) 1.1876(13) 0.6447(10) 0.046(5) Uani 1 1 d . . . . .
O10 O 0.1362(16) 1.1663(12) 0.3726(10) 0.041(5) Uani 1 1 d . U . . .
O11 O 0.2063(17) 0.9889(13) 0.4225(13) 0.059(6) Uani 1 1 d . . . . .
O12 O 0.3115(15) 1.0080(13) 0.6108(12) 0.054(6) Uani 1 1 d . . . . .
O13 O 0.3091(17) 0.8990(13) 0.3455(11) 0.049(5) Uani 1 1 d . . . . .
O14 O 0.4428(19) 0.7888(16) 0.5862(12) 0.076(8) Uani 1 1 d . . . . .
O15 O 0.352(2) 1.2091(17) 0.4271(13) 0.078(7) Uani 1 1 d . U . . .
O16 O 0.430(2) 1.2209(16) 0.5647(13) 0.075(7) Uani 1 1 d . U . . .
O17 O 0.251(2) 1.1256(17) 0.5063(14) 0.085(8) Uani 1 1 d . U . . .
O18 O 0.422(3) 1.084(2) 0.5004(17) 0.027(8) Uiso 0.5 1 d . . P . .
O19 O 0.425(2) 0.9143(17) 0.5060(14) 0.010(6) Uiso 0.5 1 d . . P . .
O20 O 0.6268(19) 1.2196(14) 0.5520(12) 0.062(6) Uani 1 1 d . U . . .
O21 O 0.354(2) 0.9778(17) 0.2250(15) 0.085(8) Uani 1 1 d . U . . .
O22 O 0.519(3) 0.997(2) 0.4287(19) 0.036(9) Uiso 0.5 1 d . . P . .
O23 O 0.406(3) 0.9946(19) 0.4410(16) 0.023(7) Uiso 0.5 1 d . . P . .
Ni1 Ni 0.3344(3) 0.5128(2) 0.67399(16) 0.0256(7) Uani 1 1 d . . . . .
W1 W 0.35238(10) 1.12807(7) 0.59856(6) 0.0325(3) Uani 1 1 d . . . . .
W2 W 0.25195(9) 1.11334(8) 0.41354(6) 0.0340(3) Uani 1 1 d . . . . .
W3 W 0.39876(9) 0.98436(7) 0.31422(5) 0.0273(3) Uani 1 1 d . . . . .
W4 W 0.36128(10) 0.88524(7) 0.61046(5) 0.0297(3) Uani 1 1 d . . . . .
W5 W 0.25840(9) 0.87085(7) 0.42592(6) 0.0313(3) Uani 1 1 d . . . . .
W6 W 0.49299(12) 1.24278(7) 0.48909(6) 0.0402(4) Uani 1 1 d . . . . .
P1 P 0.500000 1.000000 0.500000 0.0107(16) Uiso 1 2 d S . P . .
C1 C 0.534(2) 0.6531(17) 0.7003(13) 0.031(4) Uani 1 1 d . U . . .
C2 C 0.528(2) 0.3707(19) 0.6871(14) 0.037(4) Uani 1 1 d . U . . .
C3 C 0.402(2) 0.5041(17) 0.8403(14) 0.030(4) Uani 1 1 d . U . . .
C7 C 0.163(2) 0.667(2) 0.6898(15) 0.043(8) Uani 1 1 d . . . . .
C8 C 0.090(3) 0.730(3) 0.7013(16) 0.078(12) Uani 1 1 d . . . . .
H8A H 0.067748 0.770707 0.660760 0.117 Uiso 1 1 calc R U . . .
H8B H 0.124661 0.766259 0.742863 0.117 Uiso 1 1 calc R U . . .
H8C H 0.025326 0.698866 0.708588 0.117 Uiso 1 1 calc R U . . .
C9 C 0.632(2) 0.7096(17) 0.7158(13) 0.035(5) Uani 1 1 d . U . . .
H9A H 0.677091 0.696214 0.763060 0.052 Uiso 1 1 calc R U . . .
H9B H 0.611340 0.774154 0.712541 0.052 Uiso 1 1 calc R U . . .
H9C H 0.674909 0.696390 0.682060 0.052 Uiso 1 1 calc R U . . .
C11 C 0.626(2) 0.3181(19) 0.7003(15) 0.044(5) Uani 1 1 d . U . . .
H11A H 0.677993 0.346997 0.677931 0.066 Uiso 1 1 calc R U . . .
H11B H 0.608556 0.256523 0.681445 0.066 Uiso 1 1 calc R U . . .
H11C H 0.658815 0.314484 0.750824 0.066 Uiso 1 1 calc R U . . .
C12 C 0.157(3) 0.359(2) 0.6740(15) 0.051(9) Uani 1 1 d . . . . .
C13 C 0.072(3) 0.296(3) 0.6811(19) 0.085(13) Uani 1 1 d . . . . .
H13A H 0.027114 0.324606 0.708633 0.128 Uiso 1 1 calc R U . . .
H13B H 0.106437 0.240612 0.704813 0.128 Uiso 1 1 calc R U . . .
H13C H 0.025951 0.280234 0.634749 0.128 Uiso 1 1 calc R U . . .
C14 C 0.445(2) 0.4993(17) 0.9151(13) 0.035(5) Uani 1 1 d . U . . .
H14A H 0.481265 0.440414 0.927902 0.053 Uiso 1 1 calc R U . . .
H14B H 0.384195 0.505361 0.937388 0.053 Uiso 1 1 calc R U . . .
H14C H 0.497540 0.548805 0.930975 0.053 Uiso 1 1 calc R U . . .
C1S C 0.015(5) 0.767(4) 0.509(3) 0.067(17) Uiso 0.6 1 d . . P . .
C2S C -0.045(5) 0.720(4) 0.516(3) 0.065(17) Uiso 0.6 1 d . . P . .
C3S C 0.016(9) 0.671(8) 0.492(6) 0.06(3) Uiso 0.32 1 d . . P . .
C4S C -0.043(10) 0.616(7) 0.522(6) 0.06(3) Uiso 0.32 1 d . . P . .
C5S C 0.019(8) 0.592(6) 0.485(5) 0.05(2) Uiso 0.33 1 d . . P . .
C6S C -0.126(8) 0.660(6) 0.522(5) 0.05(3) Uiso 0.33 1 d . . P . .
N1 N 0.2222(17) 0.6140(14) 0.6798(11) 0.031(5) Uani 1 1 d . . . . .
N2 N 0.2175(18) 0.4146(15) 0.6686(11) 0.031(5) Uani 1 1 d . . . . .
N3 N 0.3777(17) 0.5038(13) 0.7847(12) 0.030(4) Uani 1 1 d . U . . .
N4 N 0.4532(19) 0.4163(15) 0.6774(11) 0.037(4) Uani 1 1 d . U . . .
N5 N 0.4594(19) 0.6077(14) 0.6876(11) 0.031(4) Uani 1 1 d . U . . .
C15B C 0.311(4) 0.521(3) 0.508(3) 0.035(13) Uiso 0.5 1 d . . P A 1
C10B C 0.271(7) 0.544(5) 0.450(4) 0.09(2) Uiso 0.5 1 d . . P A 1
H10A H 0.301252 0.604109 0.442152 0.130 Uiso 0.5 1 calc R U P A 1
H10B H 0.191520 0.549195 0.441988 0.130 Uiso 0.5 1 calc R U P A 1
H10C H 0.288114 0.499860 0.417268 0.130 Uiso 0.5 1 calc R U P A 1
N6 N 0.303(2) 0.5208(16) 0.5661(14) 0.062(7) Uiso 0.5 1 d . . P A 1
O1A O 0.303(2) 0.5208(16) 0.5661(14) 0.062(7) Uiso 0.5 1 d . . P A 2

loop_
_atom_site_aniso_label
_atom_site_aniso_U_11
_atom_site_aniso_U_22
_atom_site_aniso_U_33
_atom_site_aniso_U_23
_atom_site_aniso_U_13
_atom_site_aniso_U_12
O1 0.070(15) 0.051(13) 0.057(14) -0.027(10) 0.035(12) -0.039(11)
O2 0.064(6) 0.064(6) 0.064(6) -0.0002(10) 0.0167(19) 0.0004(10)
O3 0.067(16) 0.057(14) 0.049(14) 0.024(11) -0.002(12) -0.015(11)
O4 0.032(12) 0.032(11) 0.094(18) -0.007(11) 0.005(12) -0.007(9)
O5 0.050(14) 0.039(12) 0.097(18) -0.009(11) 0.052(13) -0.019(10)
O6 0.077(15) 0.022(10) 0.056(14) -0.003(9) 0.030(12) -0.007(10)
O7 0.030(12) 0.044(12) 0.085(17) -0.014(11) 0.016(11) -0.008(9)
O8 0.035(12) 0.057(13) 0.039(12) -0.015(10) -0.004(10) 0.006(10)
O10 0.041(5) 0.041(5) 0.041(5) 0.0004(10) 0.0108(16) 0.0003(10)
O11 0.053(13) 0.047(13) 0.099(19) 0.012(11) 0.061(14) 0.006(10)
O12 0.021(10) 0.051(13) 0.082(17) -0.006(11) -0.002(11) 0.015(9)
O13 0.047(13) 0.050(13) 0.052(14) 0.014(10) 0.018(11) 0.013(10)
O14 0.069(17) 0.083(17) 0.053(15) -0.025(13) -0.023(13) 0.050(14)
O15 0.078(7) 0.078(7) 0.078(7) -0.0001(10) 0.020(2) -0.0005(10)
O16 0.075(7) 0.075(7) 0.075(7) 0.0002(10) 0.020(2) -0.0005(10)
O17 0.085(8) 0.085(8) 0.085(8) 0.0001(10) 0.022(2) -0.0004(10)
O20 0.063(6) 0.062(6) 0.062(6) -0.0002(10) 0.0163(19) 0.0006(10)
O21 0.086(8) 0.085(8) 0.085(8) 0.0000(10) 0.022(2) 0.0001(10)
Ni1 0.0289(19) 0.0302(18) 0.0189(17) -0.0020(13) 0.0082(15) -0.0006(15)
W1 0.0436(8) 0.0339(7) 0.0257(6) -0.0101(5) 0.0192(6) -0.0099(5)
W2 0.0259(7) 0.0464(7) 0.0232(6) 0.0126(5) -0.0051(5) 0.0004(5)
W3 0.0265(6) 0.0420(7) 0.0101(5) -0.0016(4) -0.0010(4) -0.0008(5)
W4 0.0425(7) 0.0280(6) 0.0239(6) 0.0076(5) 0.0179(5) 0.0054(5)
W5 0.0273(7) 0.0347(6) 0.0258(6) -0.0098(5) -0.0037(5) -0.0053(5)
W6 0.0778(10) 0.0165(6) 0.0249(6) 0.0008(4) 0.0113(6) -0.0046(6)
C1 0.040(10) 0.033(9) 0.021(8) 0.007(7) 0.010(8) 0.005(7)
C2 0.038(10) 0.048(10) 0.031(8) -0.018(8) 0.020(8) -0.004(7)
C3 0.023(8) 0.036(8) 0.026(8) -0.005(8) -0.003(7) -0.001(7)
C7 0.028(17) 0.06(2) 0.040(19) 0.008(15) 0.018(15) 0.015(16)
C8 0.10(3) 0.11(3) 0.016(18) 0.027(18) 0.001(19) 0.02(3)
C9 0.040(12) 0.039(11) 0.019(10) 0.011(9) -0.004(9) 0.016(9)
C11 0.042(12) 0.053(12) 0.035(11) -0.022(10) 0.005(10) 0.001(10)
C12 0.05(2) 0.07(2) 0.026(17) 0.005(15) -0.002(16) -0.023(19)
C13 0.10(3) 0.10(3) 0.06(3) -0.03(2) 0.02(2) 0.00(3)
C14 0.029(10) 0.043(11) 0.023(10) -0.003(9) -0.013(9) -0.004(9)
N1 0.020(13) 0.034(13) 0.039(14) 0.005(10) 0.010(11) 0.005(10)
N2 0.023(13) 0.043(14) 0.019(12) -0.001(10) -0.008(10) -0.002(11)
N3 0.023(8) 0.036(8) 0.026(8) -0.005(8) -0.003(7) -0.001(7)
N4 0.038(10) 0.048(10) 0.031(8) -0.018(8) 0.020(8) -0.004(7)
N5 0.040(10) 0.033(9) 0.021(8) 0.007(7) 0.010(8) 0.004(7)

loop_
_atom_type_symbol
_atom_type_description
_atom_type_scat_dispersion_real
_atom_type_scat_dispersion_imag
_atom_type_scat_source
O O 0.0106 0.0060 'International Tables Vol C Tables 4.2.6.8 and 6.1.1.4'
H H 0.0000 0.0000 'International Tables Vol C Tables 4.2.6.8 and 6.1.1.4'
Ni Ni 0.3393 1.1124 'International Tables Vol C Tables 4.2.6.8 and 6.1.1.4'
W W -0.8490 6.8722 'International Tables Vol C Tables 4.2.6.8 and 6.1.1.4'
P P 0.1023 0.0942 'International Tables Vol C Tables 4.2.6.8 and 6.1.1.4'
C C 0.0033 0.0016 'International Tables Vol C Tables 4.2.6.8 and 6.1.1.4'
N N 0.0061 0.0033 'International Tables Vol C Tables 4.2.6.8 and 6.1.1.4'

loop_
_geom_angle_atom_site_label_1
_geom_angle_atom_site_label_2
_geom_angle_atom_site_label_3
_geom_angle
_geom_angle_site_symmetry_1
_geom_angle_site_symmetry_3
W4 O2 W5 142.3(14) . .
W4 O4 W3 140.0(13) . 3_676
W3 O5 W2 140.7(13) . .
W1 O7 W3 139.4(11) 3_676 .
W5 O11 W2 140.8(11) . .
W1 O12 W4 141.8(11) . .
W3 O13 W5 140.7(12) . .
W4 O14 W6 138.2(14) . 3_676
W2 O15 W6 139.3(14) . .
W6 O16 W1 139.6(13) . .
W2 O17 W1 139.9(16) . .
P1 O18 O23 51.0(14) . .
P1 O18 W2 125.2(17) . .
O23 O18 W2 74.2(15) . .
P1 O18 W1 124.8(17) . .
O23 O18 W1 138(2) . .
W2 O18 W1 94.8(12) . .
P1 O18 W6 118.9(17) . .
O23 O18 W6 128(2) . .
W2 O18 W6 92.3(10) . .
W1 O18 W6 92.0(10) . .
P1 O19 O23 51.1(13) . .
P1 O19 W5 126.9(14) . .
O23 O19 W5 75.9(14) . .
P1 O19 W4 122.2(14) . .
O23 O19 W4 138.0(18) . .
W5 O19 W4 95.1(10) . .
P1 O19 W6 118.6(14) . 3_676
O23 O19 W6 129.2(17) . 3_676
W5 O19 W6 93.7(9) . 3_676
W4 O19 W6 91.8(9) . 3_676
W6 O20 W5 141.2(12) . 3_676
P1 O22 O23 57.1(18) . .
P1 O22 W3 133(2) . .
O23 O22 W3 76.4(19) . .
P1 O23 O22 61.3(19) . .
P1 O23 O19 60.0(14) . .
O22 O23 O19 101(2) . .
P1 O23 O18 58.7(15) . .
O22 O23 O18 99(2) . .
O19 O23 O18 92(2) . .
P1 O23 W3 129.3(18) . .
O22 O23 W3 68.0(18) . .
O19 O23 W3 132.6(17) . .
O18 O23 W3 134.2(19) . .
N2 Ni1 N4 91.5(9) . .
N2 Ni1 N5 175.2(8) . .
N4 Ni1 N5 86.2(9) . .
N2 Ni1 N1 90.7(8) . .
N4 Ni1 N1 174.7(9) . .
N5 Ni1 N1 91.2(8) . .
N2 Ni1 O1A 92.6(9) . .
N4 Ni1 O1A 90.7(9) . .
N5 Ni1 O1A 91.7(9) . .
N1 Ni1 O1A 93.9(9) . .
N2 Ni1 N6 92.6(9) . .
N4 Ni1 N6 90.7(9) . .
N5 Ni1 N6 91.7(9) . .
N1 Ni1 N6 93.9(9) . .
N2 Ni1 N3 89.8(8) . .
N4 Ni1 N3 86.3(8) . .
N5 Ni1 N3 85.8(8) . .
N1 Ni1 N3 88.9(8) . .
O1A Ni1 N3 176.2(9) . .
N6 Ni1 N3 176.2(9) . .
O8 W1 O12 102.1(10) . .
O8 W1 O7 101.8(9) . 3_676
O12 W1 O7 86.2(8) . 3_676
O8 W1 O16 102.9(10) . .
O12 W1 O16 155.0(10) . .
O7 W1 O16 88.0(10) 3_676 .
O8 W1 O17 101.9(10) . .
O12 W1 O17 88.2(10) . .
O7 W1 O17 156.3(10) 3_676 .
O16 W1 O17 87.4(11) . .
O8 W1 O18 158.7(10) . .
O12 W1 O18 91.3(10) . .
O7 W1 O18 95.4(10) 3_676 .
O16 W1 O18 65.0(10) . .
O17 W1 O18 61.7(11) . .
O10 W2 O17 101.9(11) . .
O10 W2 O15 101.2(10) . .
O17 W2 O15 87.9(11) . .
O10 W2 O11 103.9(9) . .
O17 W2 O11 85.4(10) . .
O15 W2 O11 154.9(10) . .
O10 W2 O5 102.4(9) . .
O17 W2 O5 155.7(11) . .
O15 W2 O5 87.7(10) . .
O11 W2 O5 88.5(8) . .
O10 W2 O18 159.1(10) . .
O17 W2 O18 62.9(12) . .
O15 W2 O18 65.8(10) . .
O11 W2 O18 89.8(10) . .
O5 W2 O18 93.6(10) . .
O21 W3 O5 103.4(11) . .
O21 W3 O13 103.7(11) . .
O5 W3 O13 86.3(8) . .
O21 W3 O7 100.7(11) . .
O5 W3 O7 155.8(10) . .
O13 W3 O7 90.1(8) . .
O21 W3 O4 101.0(11) . 3_676
O5 W3 O4 86.9(8) . 3_676
O13 W3 O4 155.3(10) . 3_676
O7 W3 O4 86.5(8) . 3_676
O21 W3 O22 160.8(13) . .
O5 W3 O22 89.5(11) . .
O13 W3 O22 91.2(10) . .
O7 W3 O22 66.7(10) . .
O4 W3 O22 65.0(11) 3_676 .
O21 W3 O23 163.5(12) . .
O5 W3 O23 65.2(10) . .
O13 W3 O23 65.1(9) . .
O7 W3 O23 91.7(10) . .
O4 W3 O23 90.6(10) 3_676 .
O22 W3 O23 35.7(11) . .
O3 W4 O2 101.5(10) . .
O3 W4 O4 103.0(10) . .
O2 W4 O4 155.5(10) . .
O3 W4 O14 101.8(12) . .
O2 W4 O14 87.6(9) . .
O4 W4 O14 87.9(9) . .
O3 W4 O12 102.4(10) . .
O2 W4 O12 87.5(9) . .
O4 W4 O12 86.8(8) . .
O14 W4 O12 155.8(11) . .
O3 W4 O19 157.0(10) . .
O2 W4 O19 60.2(10) . .
O4 W4 O19 96.1(10) . .
O14 W4 O19 65.8(10) . .
O12 W4 O19 91.2(9) . .
O1 W5 O11 102.7(10) . .
O1 W5 O2 104.3(10) . .
O11 W5 O2 86.4(10) . .
O1 W5 O13 100.9(9) . .
O11 W5 O13 87.8(9) . .
O2 W5 O13 154.8(10) . .
O1 W5 O20 104.1(10) . 3_676
O11 W5 O20 153.2(10) . 3_676
O2 W5 O20 87.5(9) . 3_676
O13 W5 O20 86.7(9) . 3_676
O1 W5 O19 160.0(10) . .
O11 W5 O19 91.1(10) . .
O2 W5 O19 61.7(10) . .
O13 W5 O19 94.0(9) . .
O20 W5 O19 63.2(9) 3_676 .
O6 W6 O20 102.8(10) . .
O6 W6 O16 102.5(10) . .
O20 W6 O16 86.0(10) . .
O6 W6 O14 101.1(10) . 3_676
O20 W6 O14 89.1(9) . 3_676
O16 W6 O14 156.4(11) . 3_676
O6 W6 O15 102.6(11) . .
O20 W6 O15 154.6(10) . .
O16 W6 O15 87.4(11) . .
O14 W6 O15 87.2(10) 3_676 .
O6 W6 O19 156.2(10) . 3_676
O20 W6 O19 60.8(9) . 3_676
O16 W6 O19 93.8(9) . 3_676
O14 W6 O19 63.9(9) 3_676 3_676
O15 W6 O19 95.2(10) . 3_676
O6 W6 O18 157.9(11) . .
O20 W6 O18 93.0(10) . .
O16 W6 O18 62.8(10) . .
O14 W6 O18 94.5(11) 3_676 .
O15 W6 O18 62.3(10) . .
O19 W6 O18 45.9(9) 3_676 .
O23 P1 O23 180(2) . 3_676
O23 P1 O22 61.6(18) . .
O23 P1 O22 118.4(18) 3_676 .
O23 P1 O22 118.4(18) . 3_676
O23 P1 O22 61.6(18) 3_676 3_676
O22 P1 O22 180(3) . 3_676
O23 P1 O18 70.4(16) . .
O23 P1 O18 109.6(16) 3_676 .
O22 P1 O18 106.5(17) . .
O22 P1 O18 73.5(17) 3_676 .
O23 P1 O18 109.6(16) . 3_676
O23 P1 O18 70.4(16) 3_676 3_676
O22 P1 O18 73.5(17) . 3_676
O22 P1 O18 106.5(17) 3_676 3_676
O18 P1 O18 179.999(12) . 3_676
O23 P1 O19 111.1(15) . 3_676
O23 P1 O19 68.9(15) 3_676 3_676
O22 P1 O19 73.3(16) . 3_676
O22 P1 O19 106.7(16) 3_676 3_676
O18 P1 O19 76.6(15) . 3_676
O18 P1 O19 103.4(15) 3_676 3_676
O23 P1 O19 68.9(15) . .
O23 P1 O19 111.1(15) 3_676 .
O22 P1 O19 106.7(16) . .
O22 P1 O19 73.3(16) 3_676 .
O18 P1 O19 103.4(15) . .
O18 P1 O19 76.6(15) 3_676 .
O19 P1 O19 180.0 3_676 .
N5 C1 C9 178(3) . .
N4 C2 C11 177(3) . .
N3 C3 C14 174(3) . .
N1 C7 C8 179(4) . .
C7 C8 H8A 109.5 . .
C7 C8 H8B 109.5 . .
H8A C8 H8B 109.5 . .
C7 C8 H8C 109.5 . .
H8A C8 H8C 109.5 . .
H8B C8 H8C 109.5 . .
C1 C9 H9A 109.5 . .
C1 C9 H9B 109.5 . .
H9A C9 H9B 109.5 . .
C1 C9 H9C 109.5 . .
H9A C9 H9C 109.5 . .
H9B C9 H9C 109.5 . .
C2 C11 H11A 109.5 . .
C2 C11 H11B 109.5 . .
H11A C11 H11B 109.5 . .
C2 C11 H11C 109.5 . .
H11A C11 H11C 109.5 . .
H11B C11 H11C 109.5 . .
N2 C12 C13 174(4) . .
C12 C13 H13A 109.5 . .
C12 C13 H13B 109.5 . .
H13A C13 H13B 109.5 . .
C12 C13 H13C 109.5 . .
H13A C13 H13C 109.5 . .
H13B C13 H13C 109.5 . .
C3 C14 H14A 109.5 . .
C3 C14 H14B 109.5 . .
H14A C14 H14B 109.5 . .
C3 C14 H14C 109.5 . .
H14A C14 H14C 109.5 . .
H14B C14 H14C 109.5 . .
C2S C1S C3S 57(6) . .
C1S C2S C3S 77(8) . .
C1S C2S C6S 177(9) . .
C3S C2S C6S 103(8) . .
C1S C2S C4S 131(8) . .
C3S C2S C4S 57(7) . .
C6S C2S C4S 50(6) . .
C5S C3S C2S 131(10) . .
C5S C3S C4S 59(8) . .
C2S C3S C4S 73(9) . .
C5S C3S C1S 173(10) . .
C2S C3S C1S 46(5) . .
C4S C3S C1S 116(10) . .
C5S C3S C6S 91(8) . .
C2S C3S C6S 41(5) . .
C4S C3S C6S 36(6) . .
C1S C3S C6S 87(7) . .
C6S C4S C5S 144(10) . .
C6S C4S C3S 104(10) . .
C5S C4S C3S 53(8) . .
C6S C4S C2S 58(7) . .
C5S C4S C2S 103(9) . .
C3S C4S C2S 50(6) . .
C3S C5S C4S 68(9) . .
C4S C6S C2S 72(8) . .
C4S C6S C3S 40(7) . .
C2S C6S C3S 36(5) . .
C7 N1 Ni1 173(2) . .
C12 N2 Ni1 172(2) . .
C3 N3 Ni1 176(2) . .
C2 N4 Ni1 170(2) . .
C1 N5 Ni1 172(2) . .
C10B C15B N6 146(7) . .
C15B C10B H10A 109.5 . .
C15B C10B H10B 109.5 . .
H10A C10B H10B 109.5 . .
C15B C10B H10C 109.5 . .
H10A C10B H10C 109.5 . .
H10B C10B H10C 109.5 . .
C15B N6 Ni1 164(3) . .

loop_
_geom_bond_atom_site_label_1
_geom_bond_atom_site_label_2
_geom_bond_distance
_geom_bond_site_symmetry_2
O1 W5 1.699(19) .
O2 W4 1.86(2) .
O2 W5 1.89(2) .
O3 W4 1.70(2) .
O4 W4 1.872(19) .
O4 W3 1.918(18) 3_676
O5 W3 1.863(19) .
O5 W2 1.94(2) .
O6 W6 1.649(17) .
O7 W1 1.90(2) 3_676
O7 W3 1.90(2) .
O8 W1 1.689(19) .
O10 W2 1.665(18) .
O11 W5 1.845(19) .
O11 W2 1.935(19) .
O12 W1 1.87(2) .
O12 W4 1.905(18) .
O13 W3 1.90(2) .
O13 W5 1.91(2) .
O14 W4 1.88(2) .
O14 W6 1.93(2) 3_676
O15 W2 1.86(2) .
O15 W6 1.94(2) .
O16 W6 1.90(3) .
O16 W1 1.90(2) .
O17 W2 1.85(3) .
O17 W1 1.94(3) .
O18 P1 1.57(3) .
O18 O23 1.73(4) .
O18 W2 2.41(3) .
O18 W1 2.43(3) .
O18 W6 2.53(3) .
O19 P1 1.59(3) .
O19 O23 1.72(4) .
O19 W5 2.37(3) .
O19 W4 2.45(3) .
O19 W6 2.51(3) 3_676
O20 W6 1.85(2) .
O20 W5 1.93(2) 3_676
O21 W3 1.71(3) .
O22 P1 1.49(4) .
O22 O23 1.50(5) .
O22 W3 2.38(4) .
O23 P1 1.43(3) .
O23 W3 2.50(3) .
Ni1 N2 2.04(2) .
Ni1 N4 2.05(2) .
Ni1 N5 2.07(2) .
Ni1 N1 2.07(2) .
Ni1 O1A 2.08(3) .
Ni1 N6 2.08(3) .
Ni1 N3 2.12(2) .
C1 N5 1.12(3) .
C1 C9 1.46(4) .
C2 N4 1.13(3) .
C2 C11 1.42(4) .
C3 N3 1.06(3) .
C3 C14 1.44(3) .
C7 N1 1.13(3) .
C7 C8 1.36(4) .
C8 H8A 0.9800 .
C8 H8B 0.9800 .
C8 H8C 0.9800 .
C9 H9A 0.9800 .
C9 H9B 0.9800 .
C9 H9C 0.9800 .
C11 H11A 0.9800 .
C11 H11B 0.9800 .
C11 H11C 0.9800 .
C12 N2 1.14(3) .
C12 C13 1.45(5) .
C13 H13A 0.9800 .
C13 H13B 0.9800 .
C13 H13C 0.9800 .
C14 H14A 0.9800 .
C14 H14B 0.9800 .
C14 H14C 0.9800 .
C1S C2S 1.06(7) .
C1S C3S 1.44(13) .
C2S C3S 1.23(12) .
C2S C6S 1.37(11) .
C2S C4S 1.53(12) .
C3S C5S 1.17(13) .
C3S C4S 1.35(15) .
C3S C6S 2.04(15) .
C4S C6S 1.24(13) .
C4S C5S 1.25(14) .
C15B C10B 1.18(9) .
C15B N6 1.19(6) .
C10B H10A 0.9800 .
C10B H10B 0.9800 .
C10B H10C 0.9800 .
